data_2204037
loop_
_publ_author_name
'Xiao-Hang, Qiu'
'Hong-Yan, Wu'

_publ_section_title
;
 [2,2'-(Ethylenedioxy)dibenzaldehyde bis(thiosemicarbazone)]nickel(II)
 diperchlorate methanol disolvate
;
_journal_issue 8
_journal_name_full 'Acta Crystallographica Section E'
_journal_page_first m1151
_journal_page_last m1152
_journal_paper_doi 10.1107/S1600536804017192
_journal_volume 60
_journal_year 2004
_chemical_formula_iupac '[Ni (C18 H18 N6 O2 S2)] (Cl O4)2, 2C H4 O'
_chemical_formula_moiety 'C18 H18 N6 Ni O2 S2 2+, 2Cl O4 -, 2C H4 O'
_chemical_formula_sum 'C20 H26 Cl2 N6 Ni O12 S2'
_chemical_formula_weight 736.20
_chemical_name_systematic
;
[2,2'-(ethylenedioxy)dibenzaldehyde bis(thiosemicarbazone)]nickel(II)
diperchlorate methanol disolvate
;
_space_group_IT_number 88
_symmetry_cell_setting tetragonal
_symmetry_space_group_name_Hall '-I 4ad'
_symmetry_space_group_name_H-M 'I 41/a :2'
_atom_sites_solution_hydrogens geom
_atom_sites_solution_primary direct
_atom_sites_solution_secondary difmap
_cell_angle_alpha 90.00
_cell_angle_beta 90.00
_cell_angle_gamma 90.00
_cell_formula_units_Z 8
_cell_length_a 13.586(8)
_cell_length_b 13.586(8)
_cell_length_c 32.60(4)
_cell_measurement_reflns_used 934
_cell_measurement_temperature 293(2)
_cell_measurement_theta_max 25.5
_cell_measurement_theta_min 2.5
_cell_volume 6017(9)
_computing_cell_refinement SMART
_computing_data_collection 'SMART (Bruker, 1998)'
_computing_data_reduction 'SAINT (Bruker, 1998)'
_computing_molecular_graphics 'SHELXTL (Bruker, 1998)'
_computing_publication_material SHELXTL
_computing_structure_refinement 'SHELXL97 (Sheldrick, 1997)'
_computing_structure_solution 'SHELXS97 (Sheldrick, 1997)'
_diffrn_ambient_temperature 293(2)
_diffrn_measured_fraction_theta_full 0.994
_diffrn_measured_fraction_theta_max 0.994
_diffrn_measurement_device_type 'Bruker SMART CCD area-detector'
_diffrn_measurement_method '\f and \w'
_diffrn_radiation_monochromator graphite
_diffrn_radiation_source 'fine-focus sealed tube'
_diffrn_radiation_type MoK\a
_diffrn_radiation_wavelength 0.71073
_diffrn_reflns_av_R_equivalents 0.054
_diffrn_reflns_av_sigmaI/netI 0.038
_diffrn_reflns_limit_h_max 16
_diffrn_reflns_limit_h_min -10
_diffrn_reflns_limit_k_max 17
_diffrn_reflns_limit_k_min -16
_diffrn_reflns_limit_l_max 35
_diffrn_reflns_limit_l_min -40
_diffrn_reflns_number 17255
_diffrn_reflns_theta_full 26.5
_diffrn_reflns_theta_max 26.5
_diffrn_reflns_theta_min 1.6
_diffrn_standards_decay_% 0
_diffrn_standards_number 0
_exptl_absorpt_coefficient_mu 1.03
_exptl_absorpt_correction_T_max 0.866
_exptl_absorpt_correction_T_min 0.651
_exptl_absorpt_correction_type multi-scan
_exptl_absorpt_process_details '(SADABS; Sheldrick, 1996)'
_exptl_crystal_colour green
_exptl_crystal_density_diffrn 1.625
_exptl_crystal_density_method 'not measured'
_exptl_crystal_description block
_exptl_crystal_F_000 3024
_exptl_crystal_size_max 0.20
_exptl_crystal_size_mid 0.18
_exptl_crystal_size_min 0.14
_refine_diff_density_max 0.70
_refine_diff_density_min -0.81
_refine_ls_extinction_method none
_refine_ls_goodness_of_fit_ref 1.08
_refine_ls_hydrogen_treatment constr
_refine_ls_matrix_type full
_refine_ls_number_parameters 197
_refine_ls_number_reflns 3097
_refine_ls_number_restraints 0
_refine_ls_restrained_S_all 1.08
_refine_ls_R_factor_all 0.079
_refine_ls_R_factor_gt 0.052
_refine_ls_shift/su_max <0.002
_refine_ls_shift/su_mean 0.000
_refine_ls_structure_factor_coef Fsqd
_refine_ls_weighting_details 'calc w = 1/[\s^2^(Fo^2^)+(0.0804P)^2^+15.2797P] where P = (Fo^2^+2Fc^2^)/3'
_refine_ls_weighting_scheme calc
_refine_ls_wR_factor_gt 0.141
_refine_ls_wR_factor_ref 0.158
_reflns_number_gt 2286
_reflns_number_total 3097
_reflns_threshold_expression I>2\s(I)
_cod_data_source_file hg6062.cif
_cod_data_source_block I
_cod_depositor_comments
;
The following automatic conversions were performed:
'_symmetry_cell_setting' value 'Tetragonal' changed to 'tetragonal'
according to '/home/saulius/struct/CIF-dictionaries/cif_core.dic'
dictionary named 'cif_core.dic' version 2.4.1 from 2010-06-29.

Automatic conversion script
Id: cif_fix_enum 1527 2010-12-29 10:47:43Z saulius 

The following automatic conversions were performed:

'_symmetry_cell_setting' value 'Tetragonal' changed to 'tetragonal'
according to /home/saulius/struct/CIF-dictionaries/cif_core.dic
dictionary named 'cif_core.dic' version 2.4.1 from 2010-06-29.

Automatic conversion script
Id: cif_fix_values 1715 2011-07-08 13:25:40Z adriana 
;
_cod_original_cell_volume 6018(9)
_cod_original_sg_symbol_H-M 'I 41/a'
_cod_database_code 2204037

loop_
_symmetry_equiv_pos_as_xyz
'x, y, z'
'-x+1/2, -y, z+1/2'
'-y+3/4, x+1/4, z+1/4'
'y+3/4, -x+3/4, z+3/4'
'x+1/2, y+1/2, z+1/2'
'-x+1, -y+1/2, z+1'
'-y+5/4, x+3/4, z+3/4'
'y+5/4, -x+5/4, z+5/4'
'-x, -y, -z'
'x-1/2, y, -z-1/2'
'y-3/4, -x-1/4, -z-1/4'
'-y-3/4, x-3/4, -z-3/4'
'-x+1/2, -y+1/2, -z+1/2'
'x, y+1/2, -z'
'y-1/4, -x+1/4, -z+1/4'
'-y-1/4, x-1/4, -z-1/4'

loop_
_atom_site_label
_atom_site_fract_x
_atom_site_fract_y
_atom_site_fract_z
_atom_site_U_iso_or_equiv
_atom_site_adp_type
_atom_site_calc_flag
_atom_site_refinement_flags
_atom_site_occupancy
_atom_site_type_symbol
Ni1 0.5000 0.2500 0.61515(2) 0.0280(2) Uani d S 1 Ni
S1 0.42768(7) 0.13687(9) 0.56983(4) 0.0416(3) Uani d . 1 S
O1 0.5256(2) 0.3430(2) 0.66764(9) 0.0349(6) Uani d . 1 O
N1 0.3632(2) 0.3108(2) 0.61675(10) 0.0299(7) Uani d . 1 N
N2 0.2887(2) 0.2576(3) 0.59843(11) 0.0355(8) Uani d . 1 N
N3 0.2353(3) 0.1289(3) 0.56052(12) 0.0476(10) Uani d . 1 N
H3A 0.1763 0.1500 0.5642 0.057 Uiso calc R 1 H
H3B 0.2454 0.0765 0.5463 0.057 Uiso calc R 1 H
C1 0.5388(3) 0.2899(3) 0.70612(13) 0.0402(10) Uani d . 1 C
H1A 0.5298 0.3336 0.7293 0.048 Uiso calc R 1 H
H1B 0.6041 0.2614 0.7076 0.048 Uiso calc R 1 H
C2 0.4913(3) 0.4393(3) 0.67024(14) 0.0388(10) Uani d . 1 C
C3 0.5450(4) 0.5081(4) 0.69168(17) 0.0524(13) Uani d . 1 C
H3 0.6030 0.4902 0.7048 0.063 Uiso calc R 1 H
C4 0.5116(5) 0.6038(4) 0.6934(2) 0.0682(17) Uani d . 1 C
H4 0.5469 0.6503 0.7083 0.082 Uiso calc R 1 H
C5 0.4275(5) 0.6312(4) 0.6736(2) 0.0737(18) Uani d . 1 C
H5 0.4071 0.6965 0.6743 0.088 Uiso calc R 1 H
C6 0.3732(4) 0.5631(3) 0.65267(18) 0.0550(13) Uani d . 1 C
H6 0.3153 0.5823 0.6397 0.066 Uiso calc R 1 H
C7 0.4038(3) 0.4648(3) 0.65059(14) 0.0392(10) Uani d . 1 C
C8 0.3386(3) 0.3965(3) 0.63031(14) 0.0375(10) Uani d . 1 C
H8 0.2736 0.4159 0.6267 0.045 Uiso calc R 1 H
C9 0.3103(3) 0.1767(3) 0.57670(12) 0.0330(9) Uani d . 1 C
Cl1 0.84538(9) 0.32414(8) 0.68629(4) 0.0461(3) Uani d . 1 Cl
O2 0.9019(5) 0.3441(4) 0.6506(2) 0.122(2) Uani d . 1 O
O3 0.7598(4) 0.3809(4) 0.6790(2) 0.1092(19) Uani d . 1 O
O4 0.8219(4) 0.2239(3) 0.68696(16) 0.0860(15) Uani d . 1 O
O5 0.8919(5) 0.3602(4) 0.7211(2) 0.138(3) Uani d . 1 O
O6 0.7701(4) 0.5213(3) 0.75400(15) 0.0861(15) Uani d . 1 O
H6A 0.7996 0.4736 0.7448 0.129 Uiso calc R 1 H
C10 0.7975(6) 0.6057(5) 0.7324(2) 0.091(2) Uani d . 1 C
H10A 0.7880 0.6626 0.7494 0.137 Uiso calc R 1 H
H10B 0.7579 0.6116 0.7082 0.137 Uiso calc R 1 H
H10C 0.8656 0.6010 0.7248 0.137 Uiso calc R 1 H

loop_
_atom_site_aniso_label
_atom_site_aniso_U_11
_atom_site_aniso_U_22
_atom_site_aniso_U_33
_atom_site_aniso_U_12
_atom_site_aniso_U_13
_atom_site_aniso_U_23
Ni1 0.0202(4) 0.0315(4) 0.0323(4) 0.0005(3) 0.000 0.000
S1 0.0264(5) 0.0499(7) 0.0485(7) 0.0009(4) -0.0012(5) -0.0175(5)
O1 0.0392(16) 0.0299(14) 0.0355(15) -0.0005(12) -0.0053(12) 0.0000(12)
N1 0.0231(16) 0.0336(18) 0.0329(18) -0.0024(13) -0.0007(13) 0.0010(14)
N2 0.0226(16) 0.044(2) 0.040(2) -0.0005(14) -0.0032(14) -0.0031(16)
N3 0.0282(19) 0.057(2) 0.057(2) -0.0068(17) -0.0055(17) -0.017(2)
C1 0.047(3) 0.040(2) 0.034(2) -0.004(2) -0.0085(19) 0.0015(18)
C2 0.039(2) 0.032(2) 0.046(3) -0.0054(18) 0.0053(19) 0.0001(18)
C3 0.053(3) 0.040(3) 0.064(3) -0.014(2) -0.006(2) -0.005(2)
C4 0.071(4) 0.039(3) 0.095(5) -0.019(3) -0.006(3) -0.015(3)
C5 0.082(4) 0.028(3) 0.112(5) -0.001(3) 0.002(4) -0.012(3)
C6 0.056(3) 0.037(3) 0.072(4) 0.007(2) -0.002(3) -0.001(2)
C7 0.039(2) 0.031(2) 0.047(3) -0.0001(18) 0.005(2) -0.0014(19)
C8 0.028(2) 0.041(2) 0.044(2) 0.0086(18) 0.0000(18) 0.0015(19)
C9 0.027(2) 0.040(2) 0.032(2) -0.0018(17) -0.0033(16) 0.0001(17)
Cl1 0.0498(7) 0.0334(6) 0.0551(7) -0.0033(5) 0.0020(5) -0.0015(5)
O2 0.165(6) 0.065(3) 0.137(5) -0.035(3) 0.086(4) -0.012(3)
O3 0.088(4) 0.075(3) 0.165(5) 0.022(3) -0.040(4) -0.022(3)
O4 0.100(3) 0.036(2) 0.121(4) -0.010(2) 0.013(3) 0.013(2)
O5 0.195(7) 0.099(4) 0.119(5) 0.015(4) -0.094(5) -0.016(4)
O6 0.109(4) 0.067(3) 0.082(3) -0.004(3) 0.049(3) -0.019(2)
C10 0.109(6) 0.086(5) 0.079(5) -0.014(4) 0.032(4) -0.001(4)

loop_
_atom_type_symbol
_atom_type_description
_atom_type_scat_dispersion_real
_atom_type_scat_dispersion_imag
_atom_type_scat_source
C C 0.0033 0.0016 ' International Tables Vol C Tables 4.2.6.8 and 6.1.1.4'
H H 0.0000 0.0000 ' International Tables Vol C Tables 4.2.6.8 and 6.1.1.4'
N N 0.0061 0.0033 ' International Tables Vol C Tables 4.2.6.8 and 6.1.1.4'
O O 0.0106 0.0060 ' International Tables Vol C Tables 4.2.6.8 and 6.1.1.4'
Cl Cl 0.1484 0.1585 ' International Tables Vol C Tables 4.2.6.8 and 6.1.1.4'
S S 0.1246 0.1234 ' International Tables Vol C Tables 4.2.6.8 and 6.1.1.4'
Ni Ni 0.3393 1.1124 ' International Tables Vol C Tables 4.2.6.8 and 6.1.1.4'

loop_
_geom_angle_atom_site_label_1
_geom_angle_atom_site_label_2
_geom_angle_atom_site_label_3
_geom_angle_site_symmetry_1
_geom_angle_site_symmetry_3
_geom_angle
_geom_angle_publ_flag
N1 Ni1 N1 6_554 . 177.06(18) yes
N1 Ni1 O1 6_554 . 94.02(12) yes
N1 Ni1 O1 . . 83.64(12) yes
N1 Ni1 O1 6_554 6_554 83.64(12) yes
N1 Ni1 O1 . 6_554 94.02(12) yes
O1 Ni1 O1 . 6_554 74.90(16) ?
N1 Ni1 S1 6_554 6_554 84.24(10) yes
N1 Ni1 S1 . 6_554 97.62(10) yes
O1 Ni1 S1 . 6_554 92.77(11) yes
O1 Ni1 S1 6_554 6_554 162.01(8) yes
N1 Ni1 S1 6_554 . 97.62(10) yes
N1 Ni1 S1 . . 84.24(10) yes
O1 Ni1 S1 . . 162.01(8) yes
O1 Ni1 S1 6_554 . 92.77(11) yes
S1 Ni1 S1 6_554 . 101.98(10) yes
C9 S1 Ni1 . . 95.83(14) yes
C2 O1 C1 . . 117.0(3) ?
C2 O1 Ni1 . . 123.1(3) yes
C1 O1 Ni1 . . 114.4(2) yes
C8 N1 N2 . . 115.5(3) ?
C8 N1 Ni1 . . 127.7(3) yes
N2 N1 Ni1 . . 116.5(2) yes
C9 N2 N1 . . 119.9(3) ?
C9 N3 H3A . . 120.0 ?
C9 N3 H3B . . 120.0 ?
H3A N3 H3B . . 120.0 ?
O1 C1 C1 . 6_554 105.6(3) ?
O1 C1 H1A . . 110.6 ?
C1 C1 H1A 6_554 . 110.6 ?
O1 C1 H1B . . 110.6 ?
C1 C1 H1B 6_554 . 110.6 ?
H1A C1 H1B . . 108.7 ?
C3 C2 O1 . . 119.5(4) ?
C3 C2 C7 . . 121.1(4) ?
O1 C2 C7 . . 119.4(4) ?
C2 C3 C4 . . 119.2(5) ?
C2 C3 H3 . . 120.4 ?
C4 C3 H3 . . 120.4 ?
C5 C4 C3 . . 120.9(5) ?
C5 C4 H4 . . 119.6 ?
C3 C4 H4 . . 119.6 ?
C6 C5 C4 . . 120.3(5) ?
C6 C5 H5 . . 119.9 ?
C4 C5 H5 . . 119.9 ?
C5 C6 C7 . . 120.7(5) ?
C5 C6 H6 . . 119.7 ?
C7 C6 H6 . . 119.7 ?
C2 C7 C6 . . 117.9(4) ?
C2 C7 C8 . . 125.0(4) ?
C6 C7 C8 . . 117.0(4) ?
N1 C8 C7 . . 125.4(4) ?
N1 C8 H8 . . 117.3 ?
C7 C8 H8 . . 117.3 ?
N3 C9 N2 . . 116.6(4) ?
N3 C9 S1 . . 121.1(3) ?
N2 C9 S1 . . 122.4(3) ?
O5 Cl1 O4 . . 115.7(4) ?
O5 Cl1 O3 . . 108.6(4) ?
O4 Cl1 O3 . . 110.2(3) ?
O5 Cl1 O2 . . 110.9(5) ?
O4 Cl1 O2 . . 108.8(3) ?
O3 Cl1 O2 . . 101.7(4) ?
C10 O6 H6A . . 109.5 ?
O6 C10 H10A . . 109.5 ?
O6 C10 H10B . . 109.5 ?
H10A C10 H10B . . 109.5 ?
O6 C10 H10C . . 109.5 ?
H10A C10 H10C . . 109.5 ?
H10B C10 H10C . . 109.5 ?

loop_
_geom_bond_atom_site_label_1
_geom_bond_atom_site_label_2
_geom_bond_site_symmetry_2
_geom_bond_distance
_geom_bond_publ_flag
Ni1 N1 6_554 2.034(3) yes
Ni1 N1 . 2.034(3) yes
Ni1 O1 . 2.156(3) yes
Ni1 O1 6_554 2.156(3) yes
Ni1 S1 6_554 2.3475(18) yes
Ni1 S1 . 2.3476(18) yes
S1 C9 . 1.699(4) ?
O1 C2 . 1.391(5) ?
O1 C1 . 1.459(5) ?
N1 C8 . 1.290(5) ?
N1 N2 . 1.380(5) ?
N2 C9 . 1.341(5) ?
N3 C9 . 1.318(5) ?
N3 H3A . 0.8600 ?
N3 H3B . 0.8600 ?
C1 C1 6_554 1.511(9) ?
C1 H1A . 0.9700 ?
C1 H1B . 0.9700 ?
C2 C3 . 1.376(6) ?
C2 C7 . 1.395(6) ?
C3 C4 . 1.378(8) ?
C3 H3 . 0.9300 ?
C4 C5 . 1.366(9) ?
C4 H4 . 0.9300 ?
C5 C6 . 1.365(8) ?
C5 H5 . 0.9300 ?
C6 C7 . 1.401(6) ?
C6 H6 . 0.9300 ?
C7 C8 . 1.442(6) ?
C8 H8 . 0.9300 ?
Cl1 O5 . 1.389(5) ?
Cl1 O4 . 1.399(4) ?
Cl1 O3 . 1.415(5) ?
Cl1 O2 . 1.419(5) ?
O6 C10 . 1.396(8) ?
O6 H6A . 0.8200 ?
C10 H10A . 0.9600 ?
C10 H10B . 0.9600 ?
C10 H10C . 0.9600 ?

loop_
_geom_torsion_atom_site_label_1
_geom_torsion_atom_site_label_2
_geom_torsion_atom_site_label_3
_geom_torsion_atom_site_label_4
_geom_torsion_site_symmetry_1
_geom_torsion_site_symmetry_4
_geom_torsion
N1 Ni1 S1 C9 6_554 . 169.64(17)
N1 Ni1 S1 C9 . . -8.07(17)
O1 Ni1 S1 C9 . . 39.7(3)
O1 Ni1 S1 C9 6_554 . 85.69(16)
S1 Ni1 S1 C9 6_554 . -104.67(15)
N1 Ni1 O1 C2 6_554 . 140.8(3)
N1 Ni1 O1 C2 . . -41.0(3)
O1 Ni1 O1 C2 6_554 . -136.9(3)
S1 Ni1 O1 C2 6_554 . 56.4(3)
S1 Ni1 O1 C2 . . -88.9(4)
N1 Ni1 O1 C1 6_554 . -66.4(3)
N1 Ni1 O1 C1 . . 111.8(3)
O1 Ni1 O1 C1 6_554 . 15.9(2)
S1 Ni1 O1 C1 6_554 . -150.8(3)
S1 Ni1 O1 C1 . . 63.9(4)
N1 Ni1 N1 C8 6_554 . 65.6(4)
O1 Ni1 N1 C8 . . 28.3(4)
O1 Ni1 N1 C8 6_554 . 102.6(4)
S1 Ni1 N1 C8 6_554 . -63.6(4)
S1 Ni1 N1 C8 . . -165.0(4)
N1 Ni1 N1 N2 6_554 . -119.8(3)
O1 Ni1 N1 N2 . . -157.0(3)
O1 Ni1 N1 N2 6_554 . -82.7(3)
S1 Ni1 N1 N2 6_554 . 111.0(3)
S1 Ni1 N1 N2 . . 9.7(3)
C8 N1 N2 C9 . . 167.5(4)
Ni1 N1 N2 C9 . . -7.8(5)
C2 O1 C1 C1 . 6_554 111.8(4)
Ni1 O1 C1 C1 . 6_554 -42.8(5)
C1 O1 C2 C3 . . 59.9(5)
Ni1 O1 C2 C3 . . -148.0(4)
C1 O1 C2 C7 . . -121.0(4)
Ni1 O1 C2 C7 . . 31.2(5)
O1 C2 C3 C4 . . 178.7(5)
C7 C2 C3 C4 . . -0.5(8)
C2 C3 C4 C5 . . -1.2(9)
C3 C4 C5 C6 . . 2.1(10)
C4 C5 C6 C7 . . -1.2(10)
C3 C2 C7 C6 . . 1.3(7)
O1 C2 C7 C6 . . -177.8(4)
C3 C2 C7 C8 . . -174.7(5)
O1 C2 C7 C8 . . 6.2(7)
C5 C6 C7 C2 . . -0.5(8)
C5 C6 C7 C8 . . 175.8(5)
N2 N1 C8 C7 . . 179.8(4)
Ni1 N1 C8 C7 . . -5.5(7)
C2 C7 C8 N1 . . -21.8(7)
C6 C7 C8 N1 . . 162.2(5)
N1 N2 C9 N3 . . 179.1(4)
N1 N2 C9 S1 . . -1.2(5)
Ni1 S1 C9 N3 . . -172.8(4)
Ni1 S1 C9 N2 . . 7.5(4)
